data_7251718
loop_
_publ_author_name
'Massad, Younes'
'Zych, Arkadiusz'
'Duttine, Mathieu'
'Bassani, Dario M.'
'Robert, Fr\'ed\'eric'
'Landais, Yannick'

_publ_section_title
;
 H-bond mediated photocatalyzed oxidation of oximes under visible light
 and air. A general route toward dioxazoles, oxadiazoles and isoxazoles
;
_journal_issue 12
_journal_name_full 'Green Chemistry'
_journal_page_first 5482
_journal_page_last 5492
_journal_paper_doi 10.1039/D5GC06840A
_journal_volume 28
_journal_year 2026
_chemical_formula_moiety 'C17 H12 F N O3'
_chemical_formula_sum 'C17 H12 F N O3'
_chemical_formula_weight 297.28
_chemical_name_systematic YM314
_space_group_crystal_system monoclinic
_space_group_IT_number 14
_space_group_name_Hall '-P 2ybc'
_space_group_name_H-M_alt 'P 1 21/c 1'
_atom_sites_solution_hydrogens geom
_audit_creation_method SHELXL-2018/3
_audit_update_record
;
2025-09-19 deposited with the CCDC.	2026-02-26 downloaded from the CCDC.
;
_cell_angle_alpha 90
_cell_angle_beta 90.826(3)
_cell_angle_gamma 90
_cell_formula_units_Z 4
_cell_length_a 32.317(2)
_cell_length_b 5.8385(4)
_cell_length_c 7.1851(5)
_cell_measurement_reflns_used 1667
_cell_measurement_temperature 293(2)
_cell_measurement_theta_max 26.421
_cell_measurement_theta_min 0.63
_cell_volume 1355.56(16)
_computing_cell_refinement 'SAINT v8.34A (Bruker AXS Inc.)'
_computing_data_collection 'APEX2 20133.10-0 (Bruker AXS Inc.)'
_computing_data_reduction 'SAINT v8.34A (Bruker AXS Inc.)'
_computing_structure_refinement 'SHELXL-2018/3 (Sheldrick, 2018)'
_computing_structure_solution 'SHELXT 2018/2 (Sheldrick, 2018)'
_diffrn_ambient_temperature 293(2)
_diffrn_detector_area_resol_mean 8.3333
_diffrn_measured_fraction_theta_full 1.000
_diffrn_measured_fraction_theta_max 0.994
_diffrn_measurement_device_type 'Bruker APEX Duo'
_diffrn_measurement_method 'phi and omega scans'
_diffrn_radiation_type MoK\a
_diffrn_radiation_wavelength 0.71073
_diffrn_reflns_av_R_equivalents 0.0792
_diffrn_reflns_av_unetI/netI 0.0393
_diffrn_reflns_Laue_measured_fraction_full 1.000
_diffrn_reflns_Laue_measured_fraction_max 0.994
_diffrn_reflns_limit_h_max 40
_diffrn_reflns_limit_h_min -40
_diffrn_reflns_limit_k_max 7
_diffrn_reflns_limit_k_min -7
_diffrn_reflns_limit_l_max 8
_diffrn_reflns_limit_l_min -8
_diffrn_reflns_number 43454
_diffrn_reflns_point_group_measured_fraction_full 1.000
_diffrn_reflns_point_group_measured_fraction_max 0.994
_diffrn_reflns_theta_full 25.242
_diffrn_reflns_theta_max 26.421
_diffrn_reflns_theta_min 0.630
_diffrn_source 'microfocus sealed tude'
_exptl_absorpt_coefficient_mu 0.110
_exptl_absorpt_correction_T_max 0.7454
_exptl_absorpt_correction_T_min 0.7070
_exptl_absorpt_correction_type multi-scan
_exptl_absorpt_process_details 'SADABS v2012/1 (Bruker AXS)'
_exptl_crystal_colour colorless
_exptl_crystal_density_diffrn 1.457
_exptl_crystal_density_meas ?
_exptl_crystal_description plate
_exptl_crystal_F_000 616
_exptl_crystal_size_max 0.050
_exptl_crystal_size_mid 0.050
_exptl_crystal_size_min 0.020
_refine_diff_density_max 0.185
_refine_diff_density_min -0.178
_refine_diff_density_rms 0.046
_refine_ls_extinction_coef 0.0026(6)
_refine_ls_extinction_expression Fc^*^=kFc[1+0.001xFc^2^\l^3^/sin(2\q)]^-1/4^
_refine_ls_extinction_method 'SHELXL-2018/3 (Sheldrick 2018)'
_refine_ls_goodness_of_fit_ref 1.096
_refine_ls_hydrogen_treatment constr
_refine_ls_matrix_type full
_refine_ls_number_parameters 201
_refine_ls_number_reflns 2775
_refine_ls_number_restraints 0
_refine_ls_restrained_S_all 1.096
_refine_ls_R_factor_all 0.1050
_refine_ls_R_factor_gt 0.0545
_refine_ls_shift/su_max 0.001
_refine_ls_shift/su_mean 0.000
_refine_ls_structure_factor_coef Fsqd
_refine_ls_weighting_details 'w=1/[\s^2^(Fo^2^)+(0.0328P)^2^+1.4700P] where P=(Fo^2^+2Fc^2^)/3'
_refine_ls_weighting_scheme calc
_refine_ls_wR_factor_gt 0.1186
_refine_ls_wR_factor_ref 0.1398
_reflns_Friedel_coverage 0.000
_reflns_number_gt 1667
_reflns_number_total 2775
_reflns_threshold_expression 'I > 2\s(I)'
_cod_data_source_file d5gc06840a2.cif
_cod_data_source_block shelx
_cod_depositor_comments
;
The following automatic conversions were performed:

data item '_exptl_crystal_density_meas' value 'not measured' was
changed to '?' -- the value is perceived as not measured.

Automatic conversion script
Id: cif_fix_values 8170 2020-07-09 18:12:32Z antanas 

 Adding full bibliography for 7251718--7251719.cif.
;
_cod_original_cell_volume 1355.57(16)
_cod_original_sg_symbol_H-M 'P 21/c'
_cod_database_code 7251718
_shelx_shelxl_version_number 2018/3
_shelx_space_group_comment
;
The symmetry employed for this shelxl refinement is uniquely defined
by the following loop, which should always be used as a source of
symmetry information in preference to the above space-group names.
They are only intended as comments.
;
_shelx_estimated_absorpt_t_min 0.995
_shelx_estimated_absorpt_t_max 0.998

loop_
_space_group_symop_operation_xyz
'x, y, z'
'-x, y+1/2, -z+1/2'
'-x, -y, -z'
'x, -y-1/2, z-1/2'

loop_
_atom_site_label
_atom_site_type_symbol
_atom_site_fract_x
_atom_site_fract_y
_atom_site_fract_z
_atom_site_U_iso_or_equiv
_atom_site_adp_type
_atom_site_occupancy
_atom_site_site_symmetry_order
_atom_site_calc_flag
_atom_site_refinement_flags_posn
_atom_site_refinement_flags_adp
_atom_site_refinement_flags_occupancy
_atom_site_disorder_assembly
_atom_site_disorder_group
F1 F 0.51624(5) 0.9114(3) 0.2093(3) 0.0626(6) Uani 1 1 d . . . . .
O1 O 0.91851(6) 0.6466(4) -0.2358(4) 0.0574(7) Uani 1 1 d . . . . .
O2 O 0.73393(6) 1.3111(3) -0.0338(3) 0.0398(5) Uani 1 1 d . . . . .
O3 O 0.93993(7) 1.0069(4) -0.2337(4) 0.0740(9) Uani 1 1 d . . . . .
N1 N 0.69170(7) 1.3234(4) 0.0158(4) 0.0401(6) Uani 1 1 d . . . . .
C8 C 0.71162(8) 0.9547(5) -0.0137(4) 0.0328(6) Uani 1 1 d . . . . .
H8 H 0.710378 0.795556 -0.014605 0.039 Uiso 1 1 calc R U . . .
C13 C 0.86859(8) 0.9281(5) -0.1852(4) 0.0330(7) Uani 1 1 d . . . . .
C7 C 0.67925(8) 1.1101(5) 0.0270(4) 0.0299(6) Uani 1 1 d . . . . .
C4 C 0.63610(8) 1.0573(5) 0.0742(4) 0.0296(6) Uani 1 1 d . . . . .
C17 C 0.96063(10) 0.5670(6) -0.2586(6) 0.0661(11) Uani 1 1 d . . . . .
H17A H 0.971970 0.633819 -0.368839 0.099 Uiso 1 1 calc R U . . .
H17B H 0.960746 0.403184 -0.269900 0.099 Uiso 1 1 calc R U . . .
H17C H 0.977080 0.611403 -0.152304 0.099 Uiso 1 1 calc R U . . .
C10 C 0.78723(8) 1.0384(5) -0.1013(4) 0.0300(6) Uani 1 1 d . . . . .
C9 C 0.74443(8) 1.0872(4) -0.0507(4) 0.0307(6) Uani 1 1 d . . . . .
C3 C 0.60475(8) 1.2151(5) 0.0398(4) 0.0337(7) Uani 1 1 d . . . . .
H3 H 0.611146 1.355412 -0.013889 0.040 Uiso 1 1 calc R U . . .
C15 C 0.79670(8) 0.8254(5) -0.1767(4) 0.0341(7) Uani 1 1 d . . . . .
H15 H 0.775696 0.719913 -0.200079 0.041 Uiso 1 1 calc R U . . .
C14 C 0.83716(8) 0.7700(5) -0.2171(4) 0.0360(7) Uani 1 1 d . . . . .
H14 H 0.843365 0.626557 -0.265618 0.043 Uiso 1 1 calc R U . . .
C16 C 0.91269(9) 0.8704(5) -0.2215(4) 0.0412(8) Uani 1 1 d . . . . .
C5 C 0.62619(9) 0.8470(5) 0.1534(4) 0.0347(7) Uani 1 1 d . . . . .
H5 H 0.646854 0.739172 0.175621 0.042 Uiso 1 1 calc R U . . .
C1 C 0.55596(9) 0.9592(5) 0.1637(4) 0.0402(7) Uani 1 1 d . . . . .
C6 C 0.58580(9) 0.7980(5) 0.1990(4) 0.0386(7) Uani 1 1 d . . . . .
H6 H 0.579001 0.658253 0.252699 0.046 Uiso 1 1 calc R U . . .
C2 C 0.56427(8) 1.1670(5) 0.0842(4) 0.0383(7) Uani 1 1 d . . . . .
H2 H 0.543273 1.272493 0.060758 0.046 Uiso 1 1 calc R U . . .
C11 C 0.81880(8) 1.1966(5) -0.0705(4) 0.0361(7) Uani 1 1 d . . . . .
H11 H 0.812719 1.339549 -0.020787 0.043 Uiso 1 1 calc R U . . .
C12 C 0.85914(9) 1.1421(5) -0.1137(4) 0.0382(7) Uani 1 1 d . . . . .
H12 H 0.880050 1.249346 -0.094631 0.046 Uiso 1 1 calc R U . . .

loop_
_atom_site_aniso_label
_atom_site_aniso_U_11
_atom_site_aniso_U_22
_atom_site_aniso_U_33
_atom_site_aniso_U_23
_atom_site_aniso_U_13
_atom_site_aniso_U_12
F1 0.0335(10) 0.0708(14) 0.0840(15) 0.0022(11) 0.0175(9) -0.0116(9)
O1 0.0267(12) 0.0352(12) 0.111(2) -0.0027(12) 0.0079(12) 0.0044(9)
O2 0.0273(11) 0.0323(11) 0.0600(14) 0.0006(10) 0.0079(9) 0.0005(9)
O3 0.0342(13) 0.0433(14) 0.145(3) -0.0024(15) 0.0231(14) -0.0076(11)
N1 0.0266(13) 0.0356(14) 0.0583(17) -0.0002(12) 0.0085(12) 0.0024(11)
C8 0.0301(15) 0.0282(14) 0.0402(16) 0.0000(13) 0.0027(12) 0.0020(12)
C13 0.0268(15) 0.0298(15) 0.0426(17) 0.0038(13) 0.0028(12) -0.0001(12)
C7 0.0283(15) 0.0308(15) 0.0308(15) 0.0003(12) -0.0003(11) 0.0006(12)
C4 0.0288(15) 0.0311(15) 0.0291(15) -0.0034(12) 0.0025(12) 0.0002(12)
C17 0.0337(19) 0.050(2) 0.114(3) -0.006(2) 0.0109(19) 0.0115(16)
C10 0.0266(14) 0.0314(15) 0.0320(16) 0.0039(12) 0.0017(11) 0.0009(12)
C9 0.0330(16) 0.0254(14) 0.0338(16) 0.0014(12) 0.0013(12) 0.0031(12)
C3 0.0315(15) 0.0327(15) 0.0370(17) 0.0017(13) 0.0032(12) 0.0018(12)
C15 0.0278(15) 0.0336(16) 0.0409(17) -0.0049(13) 0.0020(12) -0.0030(12)
C14 0.0346(16) 0.0305(15) 0.0430(18) -0.0039(13) 0.0031(13) 0.0001(13)
C16 0.0328(17) 0.0348(17) 0.056(2) 0.0007(15) 0.0050(14) -0.0020(14)
C5 0.0350(16) 0.0316(15) 0.0374(17) 0.0014(13) 0.0011(13) 0.0024(13)
C1 0.0308(16) 0.0485(19) 0.0416(18) -0.0059(15) 0.0093(13) -0.0104(14)
C6 0.0449(18) 0.0332(16) 0.0378(18) 0.0038(13) 0.0052(14) -0.0046(14)
C2 0.0304(16) 0.0411(17) 0.0436(18) -0.0015(14) 0.0028(13) 0.0045(13)
C11 0.0346(16) 0.0290(15) 0.0449(18) -0.0002(14) 0.0041(13) 0.0016(13)
C12 0.0289(16) 0.0334(16) 0.052(2) 0.0012(14) 0.0012(13) -0.0061(13)

loop_
_atom_type_symbol
_atom_type_description
_atom_type_scat_dispersion_real
_atom_type_scat_dispersion_imag
_atom_type_scat_source
C C 0.0033 0.0016 'International Tables Vol C Tables 4.2.6.8 and 6.1.1.4'
H H 0.0000 0.0000 'International Tables Vol C Tables 4.2.6.8 and 6.1.1.4'
N N 0.0061 0.0033 'International Tables Vol C Tables 4.2.6.8 and 6.1.1.4'
O O 0.0106 0.0060 'International Tables Vol C Tables 4.2.6.8 and 6.1.1.4'
F F 0.0171 0.0103 'International Tables Vol C Tables 4.2.6.8 and 6.1.1.4'

loop_
_geom_angle_atom_site_label_1
_geom_angle_atom_site_label_2
_geom_angle_atom_site_label_3
_geom_angle
_geom_angle_site_symmetry_1
_geom_angle_site_symmetry_3
_geom_angle_publ_flag
C16 O1 C17 117.4(2) . . ?
C9 O2 N1 108.32(19) . . ?
C7 N1 O2 105.3(2) . . ?
C9 C8 C7 105.0(2) . . ?
C12 C13 C14 119.7(3) . . ?
C12 C13 C16 119.0(2) . . ?
C14 C13 C16 121.3(3) . . ?
N1 C7 C8 111.5(2) . . ?
N1 C7 C4 120.3(2) . . ?
C8 C7 C4 128.1(2) . . ?
C3 C4 C5 119.1(2) . . ?
C3 C4 C7 120.7(2) . . ?
C5 C4 C7 120.2(2) . . ?
C15 C10 C11 119.3(2) . . ?
C15 C10 C9 119.0(2) . . ?
C11 C10 C9 121.6(2) . . ?
C8 C9 O2 109.8(2) . . ?
C8 C9 C10 133.6(3) . . ?
O2 C9 C10 116.6(2) . . ?
C2 C3 C4 121.0(3) . . ?
C14 C15 C10 120.3(3) . . ?
C15 C14 C13 120.1(3) . . ?
O3 C16 O1 123.2(3) . . ?
O3 C16 C13 124.8(3) . . ?
O1 C16 C13 112.0(2) . . ?
C6 C5 C4 120.3(3) . . ?
F1 C1 C2 118.3(3) . . ?
F1 C1 C6 118.7(3) . . ?
C2 C1 C6 123.0(3) . . ?
C1 C6 C5 118.6(3) . . ?
C1 C2 C3 118.0(3) . . ?
C12 C11 C10 120.2(3) . . ?
C11 C12 C13 120.3(3) . . ?

loop_
_geom_bond_atom_site_label_1
_geom_bond_atom_site_label_2
_geom_bond_distance
_geom_bond_site_symmetry_2
_geom_bond_publ_flag
F1 C1 1.358(3) . ?
O1 C16 1.325(3) . ?
O1 C17 1.450(4) . ?
O2 C9 1.357(3) . ?
O2 N1 1.417(3) . ?
O3 C16 1.192(3) . ?
N1 C7 1.312(3) . ?
C8 C9 1.342(4) . ?
C8 C7 1.418(4) . ?
C13 C12 1.386(4) . ?
C13 C14 1.389(4) . ?
C13 C16 1.491(4) . ?
C7 C4 1.472(4) . ?
C4 C3 1.389(4) . ?
C4 C5 1.393(4) . ?
C10 C15 1.392(4) . ?
C10 C11 1.392(4) . ?
C10 C9 1.463(4) . ?
C3 C2 1.380(4) . ?
C15 C14 1.382(4) . ?
C5 C6 1.380(4) . ?
C1 C2 1.369(4) . ?
C1 C6 1.369(4) . ?
C11 C12 1.382(4) . ?
